data_2230745
loop_
_publ_author_name
'Fun, Hoong-Kun'
'Yeap, Chin Sing'
'Malladi, Shridhar'
'Isloor, Arun M.'

_publ_section_title
;
 (<i>E</i>)-2-(4-Hydroxy-3-methoxybenzylidene)hydrazinecarboxamide
;
_journal_coeditor_code IS2735
_journal_issue 7
_journal_name_full 'Acta Crystallographica Section E'
_journal_page_first o1786
_journal_paper_doi 10.1107/S1600536811024068
_journal_volume 67
_journal_year 2011
_chemical_formula_iupac 'C9 H11 N3 O3'
_chemical_formula_moiety 'C9 H11 N3 O3'
_chemical_formula_sum 'C9 H11 N3 O3'
_chemical_formula_weight 209.21
_chemical_name_systematic
;
(<i>E</i>)-2-(4-Hydroxy-3-methoxybenzylidene)hydrazinecarboxamide
;
_space_group_IT_number 29
_symmetry_cell_setting orthorhombic
_symmetry_space_group_name_Hall 'P 2c -2ac'
_symmetry_space_group_name_H-M 'P c a 21'
_atom_sites_solution_hydrogens geom
_atom_sites_solution_primary direct
_atom_sites_solution_secondary difmap
_audit_creation_method SHELXL-97
_cell_angle_alpha 90.00
_cell_angle_beta 90.00
_cell_angle_gamma 90.00
_cell_formula_units_Z 8
_cell_length_a 13.8568(3)
_cell_length_b 5.03790(10)
_cell_length_c 26.8582(5)
_cell_measurement_reflns_used 8792
_cell_measurement_temperature 100
_cell_measurement_theta_max 33.68
_cell_measurement_theta_min 3.03
_cell_volume 1874.95(7)
_computing_cell_refinement 'SAINT (Bruker, 2009)'
_computing_data_collection 'APEX2 (Bruker, 2009)'
_computing_data_reduction 'SAINT (Bruker, 2009)'
_computing_molecular_graphics 'SHELXTL (Sheldrick, 2008)'
_computing_publication_material 'SHELXTL (Sheldrick, 2008) and PLATON (Spek, 2009)'
_computing_structure_refinement 'SHELXTL (Sheldrick, 2008)'
_computing_structure_solution 'SHELXTL (Sheldrick, 2008)'
_diffrn_ambient_temperature 100
_diffrn_measured_fraction_theta_full 0.991
_diffrn_measured_fraction_theta_max 0.991
_diffrn_measurement_device_type
;
Bruker SMART APEXII CCD area-detector
;
_diffrn_measurement_method '\f and \w'
_diffrn_radiation_monochromator graphite
_diffrn_radiation_source 'fine-focus sealed tube'
_diffrn_radiation_type MoK\a
_diffrn_radiation_wavelength 0.71073
_diffrn_reflns_av_R_equivalents 0.0341
_diffrn_reflns_av_sigmaI/netI 0.0242
_diffrn_reflns_limit_h_max 21
_diffrn_reflns_limit_h_min -21
_diffrn_reflns_limit_k_max 7
_diffrn_reflns_limit_k_min -7
_diffrn_reflns_limit_l_max 34
_diffrn_reflns_limit_l_min -42
_diffrn_reflns_number 27088
_diffrn_reflns_theta_full 33.81
_diffrn_reflns_theta_max 33.81
_diffrn_reflns_theta_min 1.52
_diffrn_standards_number 0
_exptl_absorpt_coefficient_mu 0.114
_exptl_absorpt_correction_T_max 0.9915
_exptl_absorpt_correction_T_min 0.9389
_exptl_absorpt_correction_type multi-scan
_exptl_absorpt_process_details '(<i>SADABS</i>; Bruker, 2009)'
_exptl_crystal_colour colourless
_exptl_crystal_density_diffrn 1.482
_exptl_crystal_density_method 'not measured'
_exptl_crystal_description plate
_exptl_crystal_F_000 880
_exptl_crystal_size_max 0.56
_exptl_crystal_size_mid 0.21
_exptl_crystal_size_min 0.08
_refine_diff_density_max 0.384
_refine_diff_density_min -0.203
_refine_ls_extinction_method none
_refine_ls_goodness_of_fit_ref 1.048
_refine_ls_hydrogen_treatment mixed
_refine_ls_matrix_type full
_refine_ls_number_parameters 305
_refine_ls_number_reflns 3785
_refine_ls_number_restraints 1
_refine_ls_restrained_S_all 1.048
_refine_ls_R_factor_all 0.0415
_refine_ls_R_factor_gt 0.0369
_refine_ls_shift/su_max 0.000
_refine_ls_shift/su_mean 0.000
_refine_ls_structure_factor_coef Fsqd
_refine_ls_weighting_details 'calc w=1/[\s^2^(Fo^2^)+(0.0558P)^2^+0.2848P] where P=(Fo^2^+2Fc^2^)/3'
_refine_ls_weighting_scheme calc
_refine_ls_wR_factor_gt 0.0949
_refine_ls_wR_factor_ref 0.0979
_reflns_number_gt 3477
_reflns_number_total 3785
_reflns_threshold_expression I>2\s(I)
_cod_data_source_file is2735.cif
_cod_data_source_block I
_cod_database_code 2230745
_cod_database_fobs_code 2230745

loop_
_symmetry_equiv_pos_as_xyz
'x, y, z'
'-x, -y, z+1/2'
'x+1/2, -y, z'
'-x+1/2, y, z+1/2'

loop_
_atom_site_type_symbol
_atom_site_label
_atom_site_fract_x
_atom_site_fract_y
_atom_site_fract_z
_atom_site_U_iso_or_equiv
_atom_site_adp_type
_atom_site_calc_flag
_atom_site_refinement_flags
_atom_site_occupancy
_atom_site_symmetry_multiplicity
_atom_site_disorder_assembly
_atom_site_disorder_group
O O1A 0.36344(8) 1.9545(3) 0.42045(5) 0.0210(2) Uani d . 1 1 . .
O O2A 0.17592(9) 1.9564(2) 0.43391(5) 0.0184(2) Uani d . 1 1 . .
H H2OA 0.220(2) 2.071(6) 0.4406(12) 0.039(8) Uiso d . 1 1 . .
O O3A 0.56955(8) 0.7961(2) 0.21626(5) 0.0197(2) Uani d . 1 1 . .
N N1A 0.42454(10) 1.2040(3) 0.29115(5) 0.0167(2) Uani d . 1 1 . .
N N2A 0.45328(10) 0.9953(3) 0.26135(6) 0.0176(3) Uani d . 1 1 . .
H H2NA 0.411(2) 0.885(6) 0.2484(11) 0.034(7) Uiso d . 1 1 . .
N N3A 0.60407(11) 1.1886(3) 0.25456(6) 0.0203(3) Uani d . 1 1 . .
H H3NA 0.581(2) 1.323(6) 0.2682(12) 0.041(8) Uiso d . 1 1 . .
H H3NB 0.6599(18) 1.207(5) 0.2389(10) 0.025(6) Uiso d . 1 1 . .
C C1A 0.35450(11) 1.5891(3) 0.36049(6) 0.0156(3) Uani d . 1 1 . .
H H1A 0.4220 1.5897 0.3544 0.019 Uiso calc R 1 1 . .
C C2A 0.31448(10) 1.7697(3) 0.39336(6) 0.0144(3) Uani d . 1 1 . .
C C3A 0.21404(11) 1.7756(3) 0.40168(6) 0.0148(3) Uani d . 1 1 . .
C C4A 0.15552(11) 1.5929(3) 0.37808(6) 0.0173(3) Uani d . 1 1 . .
H H4A 0.0879 1.5941 0.3839 0.021 Uiso calc R 1 1 . .
C C5A 0.19573(11) 1.4062(3) 0.34560(6) 0.0170(3) Uani d . 1 1 . .
H H5A 0.1553 1.2793 0.3298 0.020 Uiso calc R 1 1 . .
C C6A 0.29452(11) 1.4047(3) 0.33624(6) 0.0152(3) Uani d . 1 1 . .
C C7A 0.33449(12) 1.2052(3) 0.30250(6) 0.0165(3) Uani d . 1 1 . .
H H7A 0.2931 1.0740 0.2887 0.020 Uiso calc R 1 1 . .
C C8A 0.54501(11) 0.9882(3) 0.24256(6) 0.0156(3) Uani d . 1 1 . .
C C9A 0.46611(11) 1.9590(4) 0.41561(7) 0.0213(3) Uani d . 1 1 . .
H H9AA 0.4930 2.0937 0.4380 0.032 Uiso calc R 1 1 . .
H H9AB 0.4834 2.0020 0.3812 0.032 Uiso calc R 1 1 . .
H H9AC 0.4923 1.7845 0.4244 0.032 Uiso calc R 1 1 . .
O O1B 0.53465(8) -0.4555(2) 0.01033(5) 0.0185(2) Uani d . 1 1 . .
O O2B 0.72055(9) -0.3736(3) -0.00747(5) 0.0207(2) Uani d . 1 1 . .
H H1OB 0.6814(19) -0.481(5) -0.0197(11) 0.031(7) Uiso d . 1 1 . .
O O3B 0.29971(9) 0.6842(2) 0.21721(5) 0.0191(2) Uani d . 1 1 . .
N N1B 0.44745(10) 0.2792(3) 0.14260(5) 0.0161(2) Uani d . 1 1 . .
N N2B 0.41711(10) 0.4832(3) 0.17293(5) 0.0177(3) Uani d . 1 1 . .
H H2NB 0.4597(19) 0.600(5) 0.1853(10) 0.029(6) Uiso d . 1 1 . .
N N3B 0.26476(11) 0.2964(3) 0.17689(6) 0.0203(3) Uani d . 1 1 . .
H H3ND 0.2088(18) 0.283(5) 0.1902(10) 0.026(6) Uiso d . 1 1 . .
H H3NC 0.288(2) 0.162(6) 0.1622(11) 0.038(8) Uiso d . 1 1 . .
C C1B 0.53046(11) -0.0990(3) 0.07266(6) 0.0154(3) Uani d . 1 1 . .
H H1B 0.4640 -0.1245 0.0799 0.019 Uiso calc R 1 1 . .
C C2B 0.57608(10) -0.2581(3) 0.03781(6) 0.0144(3) Uani d . 1 1 . .
C C3B 0.67512(11) -0.2216(3) 0.02783(6) 0.0156(3) Uani d . 1 1 . .
C C4B 0.72711(11) -0.0285(3) 0.05253(6) 0.0174(3) Uani d . 1 1 . .
H H4B 0.7940 -0.0062 0.0459 0.021 Uiso calc R 1 1 . .
C C5B 0.68118(11) 0.1338(3) 0.08729(6) 0.0169(3) Uani d . 1 1 . .
H H5B 0.7168 0.2673 0.1042 0.020 Uiso calc R 1 1 . .
C C6B 0.58328(11) 0.1011(3) 0.09736(6) 0.0148(3) Uani d . 1 1 . .
C C7B 0.53818(11) 0.2863(3) 0.13190(6) 0.0157(3) Uani d . 1 1 . .
H H7B 0.5773 0.4180 0.1472 0.019 Uiso calc R 1 1 . .
C C8B 0.32466(11) 0.4926(3) 0.19051(6) 0.0152(3) Uani d . 1 1 . .
C C9B 0.43242(11) -0.4943(3) 0.01562(7) 0.0192(3) Uani d . 1 1 . .
H H9BA 0.4123 -0.6471 -0.0044 0.029 Uiso calc R 1 1 . .
H H9BB 0.3983 -0.3351 0.0042 0.029 Uiso calc R 1 1 . .
H H9BC 0.4170 -0.5272 0.0507 0.029 Uiso calc R 1 1 . .

loop_
_atom_site_aniso_label
_atom_site_aniso_U_11
_atom_site_aniso_U_22
_atom_site_aniso_U_33
_atom_site_aniso_U_12
_atom_site_aniso_U_13
_atom_site_aniso_U_23
O1A 0.0126(5) 0.0269(6) 0.0234(6) -0.0001(4) -0.0005(4) -0.0095(5)
O2A 0.0139(5) 0.0211(5) 0.0201(6) 0.0010(4) 0.0028(4) -0.0038(4)
O3A 0.0163(5) 0.0177(5) 0.0250(6) -0.0002(4) 0.0041(4) -0.0053(5)
N1A 0.0182(6) 0.0160(5) 0.0160(6) 0.0016(4) 0.0019(5) -0.0029(4)
N2A 0.0147(6) 0.0173(6) 0.0209(6) -0.0013(4) 0.0041(5) -0.0056(5)
N3A 0.0161(6) 0.0185(6) 0.0261(7) -0.0022(5) 0.0036(5) -0.0058(5)
C1A 0.0130(6) 0.0177(6) 0.0161(6) 0.0014(5) 0.0011(5) -0.0006(5)
C2A 0.0117(6) 0.0178(6) 0.0137(6) -0.0003(5) -0.0007(5) 0.0001(5)
C3A 0.0133(6) 0.0167(6) 0.0144(6) 0.0022(5) 0.0013(5) 0.0010(5)
C4A 0.0122(6) 0.0198(6) 0.0199(7) 0.0001(5) 0.0015(5) 0.0000(5)
C5A 0.0141(6) 0.0180(6) 0.0188(7) -0.0004(5) -0.0001(5) -0.0012(5)
C6A 0.0148(6) 0.0161(6) 0.0146(6) 0.0008(5) 0.0005(5) 0.0000(5)
C7A 0.0167(6) 0.0172(6) 0.0154(6) 0.0011(5) 0.0001(5) -0.0012(5)
C8A 0.0150(6) 0.0161(6) 0.0155(6) 0.0014(5) 0.0000(5) 0.0009(5)
C9A 0.0135(6) 0.0280(7) 0.0223(7) -0.0024(5) 0.0004(6) -0.0044(6)
O1B 0.0143(5) 0.0201(5) 0.0212(6) -0.0006(4) 0.0002(4) -0.0053(4)
O2B 0.0160(5) 0.0247(5) 0.0213(6) 0.0017(4) 0.0021(4) -0.0074(5)
O3B 0.0166(5) 0.0170(5) 0.0236(6) 0.0011(4) 0.0038(4) -0.0046(4)
N1B 0.0168(6) 0.0162(5) 0.0154(6) 0.0010(4) 0.0024(5) -0.0027(4)
N2B 0.0144(6) 0.0181(5) 0.0206(6) -0.0011(4) 0.0038(5) -0.0059(5)
N3B 0.0166(6) 0.0186(6) 0.0258(7) -0.0018(5) 0.0032(5) -0.0055(5)
C1B 0.0135(6) 0.0177(6) 0.0151(6) 0.0006(5) 0.0007(5) -0.0005(5)
C2B 0.0126(6) 0.0156(6) 0.0151(6) 0.0007(5) 0.0001(5) -0.0004(5)
C3B 0.0149(6) 0.0174(6) 0.0145(6) 0.0028(5) 0.0017(5) -0.0013(5)
C4B 0.0135(6) 0.0206(6) 0.0181(7) 0.0013(5) 0.0012(5) -0.0010(5)
C5B 0.0151(6) 0.0190(6) 0.0167(7) -0.0002(5) 0.0002(5) -0.0005(5)
C6B 0.0154(6) 0.0160(6) 0.0131(6) 0.0016(5) 0.0009(5) -0.0002(5)
C7B 0.0164(6) 0.0166(6) 0.0140(6) 0.0000(5) 0.0005(5) -0.0008(5)
C8B 0.0151(6) 0.0153(6) 0.0152(6) 0.0011(5) 0.0014(5) 0.0000(5)
C9B 0.0139(6) 0.0232(7) 0.0206(7) -0.0019(5) -0.0013(5) -0.0009(5)

loop_
_atom_type_symbol
_atom_type_description
_atom_type_scat_dispersion_real
_atom_type_scat_dispersion_imag
_atom_type_scat_source
C C 0.0033 0.0000 'International Tables Vol C Tables 4.2.6.8 and 6.1.1.4'
H H 0.0000 0.0000 'International Tables Vol C Tables 4.2.6.8 and 6.1.1.4'
N N 0.0061 0.0000 'International Tables Vol C Tables 4.2.6.8 and 6.1.1.4'
O O 0.0106 0.0000 'International Tables Vol C Tables 4.2.6.8 and 6.1.1.4'

loop_
_geom_angle_atom_site_label_1
_geom_angle_atom_site_label_2
_geom_angle_atom_site_label_3
_geom_angle_site_symmetry_1
_geom_angle_site_symmetry_3
_geom_angle
_geom_angle_publ_flag
C2A O1A C9A . . 117.26(12) ?
C3A O2A H2OA . . 108(2) ?
C7A N1A N2A . . 114.92(13) ?
C8A N2A N1A . . 120.12(13) ?
C8A N2A H2NA . . 117.1(19) ?
N1A N2A H2NA . . 121.3(18) ?
C8A N3A H3NA . . 119(2) ?
C8A N3A H3NB . . 119.9(17) ?
H3NA N3A H3NB . . 117(3) ?
C2A C1A C6A . . 119.54(14) ?
C2A C1A H1A . . 120.2 ?
C6A C1A H1A . . 120.2 ?
O1A C2A C1A . . 126.19(13) ?
O1A C2A C3A . . 113.11(13) ?
C1A C2A C3A . . 120.70(14) ?
O2A C3A C4A . . 120.61(14) ?
O2A C3A C2A . . 119.82(14) ?
C4A C3A C2A . . 119.54(14) ?
C3A C4A C5A . . 120.05(14) ?
C3A C4A H4A . . 120.0 ?
C5A C4A H4A . . 120.0 ?
C6A C5A C4A . . 120.52(14) ?
C6A C5A H5A . . 119.7 ?
C4A C5A H5A . . 119.7 ?
C5A C6A C1A . . 119.62(14) ?
C5A C6A C7A . . 119.20(14) ?
C1A C6A C7A . . 121.15(14) ?
N1A C7A C6A . . 121.20(14) ?
N1A C7A H7A . . 119.4 ?
C6A C7A H7A . . 119.4 ?
O3A C8A N3A . . 123.75(15) ?
O3A C8A N2A . . 118.88(14) ?
N3A C8A N2A . . 117.36(14) ?
O1A C9A H9AA . . 109.5 ?
O1A C9A H9AB . . 109.5 ?
H9AA C9A H9AB . . 109.5 ?
O1A C9A H9AC . . 109.5 ?
H9AA C9A H9AC . . 109.5 ?
H9AB C9A H9AC . . 109.5 ?
C2B O1B C9B . . 117.40(12) ?
C3B O2B H1OB . . 109.6(19) ?
C7B N1B N2B . . 114.11(13) ?
C8B N2B N1B . . 121.10(13) ?
C8B N2B H2NB . . 117.9(17) ?
N1B N2B H2NB . . 120.4(17) ?
C8B N3B H3ND . . 120.2(17) ?
C8B N3B H3NC . . 118.5(19) ?
H3ND N3B H3NC . . 119(2) ?
C2B C1B C6B . . 119.62(13) ?
C2B C1B H1B . . 120.2 ?
C6B C1B H1B . . 120.2 ?
O1B C2B C1B . . 126.52(13) ?
O1B C2B C3B . . 113.67(13) ?
C1B C2B C3B . . 119.82(13) ?
O2B C3B C4B . . 119.08(13) ?
O2B C3B C2B . . 120.34(13) ?
C4B C3B C2B . . 120.56(14) ?
C3B C4B C5B . . 119.78(14) ?
C3B C4B H4B . . 120.1 ?
C5B C4B H4B . . 120.1 ?
C6B C5B C4B . . 120.33(14) ?
C6B C5B H5B . . 119.8 ?
C4B C5B H5B . . 119.8 ?
C5B C6B C1B . . 119.88(14) ?
C5B C6B C7B . . 117.75(14) ?
C1B C6B C7B . . 122.30(14) ?
N1B C7B C6B . . 122.82(14) ?
N1B C7B H7B . . 118.6 ?
C6B C7B H7B . . 118.6 ?
O3B C8B N3B . . 123.62(15) ?
O3B C8B N2B . . 118.94(14) ?
N3B C8B N2B . . 117.42(14) ?
O1B C9B H9BA . . 109.5 ?
O1B C9B H9BB . . 109.5 ?
H9BA C9B H9BB . . 109.5 ?
O1B C9B H9BC . . 109.5 ?
H9BA C9B H9BC . . 109.5 ?
H9BB C9B H9BC . . 109.5 ?

loop_
_geom_bond_atom_site_label_1
_geom_bond_atom_site_label_2
_geom_bond_site_symmetry_2
_geom_bond_distance
_geom_bond_publ_flag
O1A C2A . 1.3626(19) ?
O1A C9A . 1.429(2) ?
O2A C3A . 1.3630(19) ?
O2A H2OA . 0.86(3) ?
O3A C8A . 1.2458(19) ?
N1A C7A . 1.285(2) ?
N1A N2A . 1.3801(19) ?
N2A C8A . 1.368(2) ?
N2A H2NA . 0.88(3) ?
N3A C8A . 1.339(2) ?
N3A H3NA . 0.83(3) ?
N3A H3NB . 0.89(3) ?
C1A C2A . 1.384(2) ?
C1A C6A . 1.406(2) ?
C1A H1A . 0.9500 ?
C2A C3A . 1.410(2) ?
C3A C4A . 1.381(2) ?
C4A C5A . 1.399(2) ?
C4A H4A . 0.9500 ?
C5A C6A . 1.392(2) ?
C5A H5A . 0.9500 ?
C6A C7A . 1.462(2) ?
C7A H7A . 0.9500 ?
C9A H9AA . 0.9800 ?
C9A H9AB . 0.9800 ?
C9A H9AC . 0.9800 ?
O1B C2B . 1.3651(18) ?
O1B C9B . 1.4370(19) ?
O2B C3B . 1.3717(19) ?
O2B H1OB . 0.83(3) ?
O3B C8B . 1.2511(18) ?
N1B C7B . 1.290(2) ?
N1B N2B . 1.3772(18) ?
N2B C8B . 1.3661(19) ?
N2B H2NB . 0.90(3) ?
N3B C8B . 1.341(2) ?
N3B H3ND . 0.86(3) ?
N3B H3NC . 0.85(3) ?
C1B C2B . 1.385(2) ?
C1B C6B . 1.411(2) ?
C1B H1B . 0.9500 ?
C2B C3B . 1.410(2) ?
C3B C4B . 1.380(2) ?
C4B C5B . 1.395(2) ?
C4B H4B . 0.9500 ?
C5B C6B . 1.393(2) ?
C5B H5B . 0.9500 ?
C6B C7B . 1.457(2) ?
C7B H7B . 0.9500 ?
C9B H9BA . 0.9800 ?
C9B H9BB . 0.9800 ?
C9B H9BC . 0.9800 ?

loop_
_geom_hbond_atom_site_label_D
_geom_hbond_atom_site_label_H
_geom_hbond_atom_site_label_A
_geom_hbond_site_symmetry_A
_geom_hbond_distance_DH
_geom_hbond_distance_HA
_geom_hbond_distance_DA
_geom_hbond_angle_DHA
_geom_hbond_publ_flag
O2A H2OA O2B 2_675 0.86(3) 2.22(3) 2.9924(18) 149(3) yes
N2A H2NA O3B . 0.88(3) 2.03(3) 2.8966(19) 171(3) yes
N3A H3NB O3B 3_575 0.89(3) 2.10(3) 2.961(2) 165(2) yes
N2B H2NB O3A . 0.90(3) 2.00(3) 2.8812(18) 169(2) yes
N3B H3ND O3A 3_465 0.86(3) 2.09(3) 2.9415(19) 172(3) yes

loop_
_geom_torsion_atom_site_label_1
_geom_torsion_atom_site_label_2
_geom_torsion_atom_site_label_3
_geom_torsion_atom_site_label_4
_geom_torsion_site_symmetry_1
_geom_torsion_site_symmetry_2
_geom_torsion_site_symmetry_3
_geom_torsion_site_symmetry_4
_geom_torsion
_geom_torsion_publ_flag
C7A N1A N2A C8A . . . . 173.09(15) ?
C9A O1A C2A C1A . . . . -1.7(2) ?
C9A O1A C2A C3A . . . . 178.26(14) ?
C6A C1A C2A O1A . . . . 178.16(15) ?
C6A C1A C2A C3A . . . . -1.8(2) ?
O1A C2A C3A O2A . . . . 0.6(2) ?
C1A C2A C3A O2A . . . . -179.49(14) ?
O1A C2A C3A C4A . . . . -177.67(14) ?
C1A C2A C3A C4A . . . . 2.3(2) ?
O2A C3A C4A C5A . . . . -179.16(15) ?
C2A C3A C4A C5A . . . . -0.9(2) ?
C3A C4A C5A C6A . . . . -0.9(2) ?
C4A C5A C6A C1A . . . . 1.3(2) ?
C4A C5A C6A C7A . . . . 179.36(15) ?
C2A C1A C6A C5A . . . . 0.0(2) ?
C2A C1A C6A C7A . . . . -177.99(15) ?
N2A N1A C7A C6A . . . . 176.29(14) ?
C5A C6A C7A N1A . . . . 176.93(15) ?
C1A C6A C7A N1A . . . . -5.1(2) ?
N1A N2A C8A O3A . . . . 179.13(15) ?
N1A N2A C8A N3A . . . . 0.4(2) ?
C7B N1B N2B C8B . . . . -175.20(15) ?
C9B O1B C2B C1B . . . . 3.9(2) ?
C9B O1B C2B C3B . . . . -175.85(14) ?
C6B C1B C2B O1B . . . . -178.73(14) ?
C6B C1B C2B C3B . . . . 1.0(2) ?
O1B C2B C3B O2B . . . . 1.3(2) ?
C1B C2B C3B O2B . . . . -178.42(14) ?
O1B C2B C3B C4B . . . . 179.73(14) ?
C1B C2B C3B C4B . . . . 0.0(2) ?
O2B C3B C4B C5B . . . . 177.80(14) ?
C2B C3B C4B C5B . . . . -0.6(2) ?
C3B C4B C5B C6B . . . . 0.3(2) ?
C4B C5B C6B C1B . . . . 0.7(2) ?
C4B C5B C6B C7B . . . . -176.57(14) ?
C2B C1B C6B C5B . . . . -1.3(2) ?
C2B C1B C6B C7B . . . . 175.81(14) ?
N2B N1B C7B C6B . . . . -175.18(14) ?
C5B C6B C7B N1B . . . . 177.73(15) ?
C1B C6B C7B N1B . . . . 0.6(2) ?
N1B N2B C8B O3B . . . . -178.70(15) ?
N1B N2B C8B N3B . . . . -0.3(2) ?
